data_4002767
loop_
_publ_author_name
'Wang, Zhenbin'
'Chu, Iek-Heng'
'Zhou, Fei'
'Ong, Shyue Ping'

_publ_section_title
;
 Electronic Structure Descriptor for the Discovery of Narrow-Band
 Red-Emitting Phosphors
;
_journal_issue 11
_journal_name_full 'Chemistry of Materials'
_journal_page_first 4024
_journal_paper_doi 10.1021/acs.chemmater.6b01496
_journal_volume 28
_journal_year 2016
_chemical_formula_structural LiCaAlN2
_chemical_formula_sum 'Al12 Ca12 Li12 N24'
_space_group_IT_number 12
_symmetry_Int_Tables_number 12
_symmetry_space_group_name_Hall '-C 2y'
_symmetry_space_group_name_H-M 'C 1 2/m 1'
_cell_angle_alpha 90.00000000
_cell_angle_beta 92.07750331
_cell_angle_gamma 90.00000000
_cell_formula_units_Z 12
_cell_length_a 5.82537121
_cell_length_b 10.06704564
_cell_length_c 12.03163505
_cell_volume 705.123
_cod_data_source_file 12.cif
_cod_data_source_block LiCaAlN2
_cod_original_cell_volume 705.122769953
_cod_original_sg_symbol_H-M C2/m
_cod_original_formula_sum 'Li12 Ca12 Al12 N24'
_cod_database_code 4002767

loop_
_symmetry_equiv_pos_site_id
_symmetry_equiv_pos_as_xyz
1 'x, y, z'
2 '-x, -y, -z'
3 '-x, y, -z'
4 'x, -y, z'
5 'x+1/2, y+1/2, z'
6 '-x+1/2, -y+1/2, -z'
7 '-x+1/2, y+1/2, -z'
8 'x+1/2, -y+1/2, z'

loop_
_atom_site_aniso_type_symbol
_atom_site_aniso_U_11
_atom_site_aniso_U_22
_atom_site_aniso_U_33
_atom_site_aniso_U_12
_atom_site_aniso_U_13
_atom_site_aniso_U_23
Li 0 0 0 0 0 0
Ca 0 0 0 0 0 0
Al 0 0 0 0 0 0
N 0 0 0 0 0 0

loop_
_atom_site_type_symbol
_atom_site_label
_atom_site_symmetry_multiplicity
_atom_site_fract_x
_atom_site_fract_y
_atom_site_fract_z
_atom_site_occupancy
Li Li1 8 0.137487 0.319817 0.676828 1
Li Li2 4 0.110492 0.500000 0.927092 1
Ca Ca3 4 0.000000 0.162912 0.000000 1
Ca Ca4 4 0.000000 0.169831 0.500000 1
Ca Ca5 4 0.052051 0.000000 0.255145 1
Al Al6 8 0.151815 0.337952 0.185592 1
Al Al7 4 0.110935 0.500000 0.412658 1
N N8 8 0.173247 0.316880 0.854059 1
N N9 8 0.210120 0.346521 0.344089 1
N N10 4 0.219434 0.500000 0.569630 1
N N11 4 0.245347 0.000000 0.889474 1

_cod_struct_determination_method theoretical
